data_4117935
loop_
_publ_author_name
'Xiao-Ping Zhou'
'Jie Liu'
'Shun-Ze Zhan'
'Ju-Rong Yang'
'Dan Li'
'Kwan-Ming Ng'
'Raymond Wai-Yin Sun'
'Chi-Ming Che'

_publ_section_title
;
 A High-Symmetry Coordination Cage from 38- or 62-Component Self-Assembly
;
_journal_name_full 'Journal of the American Chemical Society'
_journal_page_first 8042
_journal_page_last 8045
_journal_paper_doi 10.1021/ja302142c
_journal_volume 134
_journal_year 2012
_chemical_formula_sum 'C120 H144 N72 Ni14'
_chemical_formula_weight 3417.01
_chemical_name_systematic
; 
 ? 
;
_space_group_IT_number 207
_symmetry_cell_setting cubic
_symmetry_space_group_name_Hall 'P 4 2 3'
_symmetry_space_group_name_H-M 'P 4 3 2'
_atom_sites_solution_hydrogens geom
_atom_sites_solution_primary direct
_atom_sites_solution_secondary difmap
_audit_creation_method SHELXL-97
_cell_angle_alpha 90.00
_cell_angle_beta 90.00
_cell_angle_gamma 90.00
_cell_formula_units_Z 1
_cell_length_a 16.2323(5)
_cell_length_b 16.2323(5)
_cell_length_c 16.2323(5)
_cell_measurement_temperature 293(2)
_cell_volume 4277.0(2)
_computing_cell_refinement
;
CrysAlisPro, Agilent Technologies,
Version 1.171.35.11 (release 16-05-2011 CrysAlis171 .NET)
(compiled May 16 2011,17:55:39)
;
_computing_data_collection
;
CrysAlisPro, Agilent Technologies,
Version 1.171.35.11 (release 16-05-2011 CrysAlis171 .NET)
(compiled May 16 2011,17:55:39)
;
_computing_data_reduction
;
CrysAlisPro, Agilent Technologies,
Version 1.171.35.11 (release 16-05-2011 CrysAlis171 .NET)
(compiled May 16 2011,17:55:39)
;
_computing_molecular_graphics Olex-2
_computing_publication_material Olex-2
_computing_structure_refinement 'SHELXL-97 (Sheldrick, 1997)'
_computing_structure_solution 'SHELXS-97 (Sheldrick, 1990)'
_diffrn_ambient_temperature 293(2)
_diffrn_detector_area_resol_mean 10.4098
_diffrn_measured_fraction_theta_full 0.988
_diffrn_measured_fraction_theta_max 0.988
_diffrn_measurement_device_type 'Xcalibur, Atlas, Gemini'
_diffrn_measurement_method '\w scans'
_diffrn_radiation_monochromator graphite
_diffrn_radiation_source 'Enhance (Cu) X-ray Source'
_diffrn_radiation_type CuK\a
_diffrn_radiation_wavelength 1.54180
_diffrn_reflns_av_R_equivalents 0.0642
_diffrn_reflns_av_sigmaI/netI 0.0829
_diffrn_reflns_limit_h_max 18
_diffrn_reflns_limit_h_min -2
_diffrn_reflns_limit_k_max 9
_diffrn_reflns_limit_k_min -10
_diffrn_reflns_limit_l_max 16
_diffrn_reflns_limit_l_min -12
_diffrn_reflns_number 3138
_diffrn_reflns_theta_full 62.68
_diffrn_reflns_theta_max 62.68
_diffrn_reflns_theta_min 3.85
_exptl_absorpt_coefficient_mu 2.104
_exptl_absorpt_correction_T_max 0.863
_exptl_absorpt_correction_T_min 0.817
_exptl_absorpt_correction_type multi-scan
_exptl_absorpt_process_details
;
CrysAlisPro, Agilent Technologies,
Version 1.171.35.11 (release 16-05-2011 CrysAlis171 .NET)
(compiled May 16 2011,17:55:39)
empirical absorption correction using spherical harmonics,
 implemented in SCALE3 ABSPACK scaling algorithm.
;
_exptl_crystal_colour light-yellow
_exptl_crystal_density_diffrn 1.327
_exptl_crystal_description block-like
_exptl_crystal_F_000 1760
_exptl_crystal_size_max 0.12
_exptl_crystal_size_mid 0.08
_exptl_crystal_size_min 0.07
_platon_squeeze_details
;
;
_refine_diff_density_max 0.929
_refine_diff_density_min -0.361
_refine_diff_density_rms 0.131
_refine_ls_abs_structure_details 'Flack H D (1983), Acta Cryst. A39, 876-881'
_refine_ls_abs_structure_Flack 0.5(3)
_refine_ls_extinction_method none
_refine_ls_goodness_of_fit_ref 0.996
_refine_ls_hydrogen_treatment constr
_refine_ls_matrix_type full
_refine_ls_number_parameters 80
_refine_ls_number_reflns 1164
_refine_ls_number_restraints 0
_refine_ls_restrained_S_all 0.996
_refine_ls_R_factor_all 0.1586
_refine_ls_R_factor_gt 0.1050
_refine_ls_shift/su_max 0.000
_refine_ls_shift/su_mean 0.000
_refine_ls_structure_factor_coef Fsqd
_refine_ls_weighting_details 'calc w=1/[\s^2^(Fo^2^)+(0.1605P)^2^+0.0000P] where P=(Fo^2^+2Fc^2^)/3'
_refine_ls_weighting_scheme calc
_refine_ls_wR_factor_gt 0.2500
_refine_ls_wR_factor_ref 0.2838
_reflns_number_gt 579
_reflns_number_total 1164
_reflns_threshold_expression >2sigma(I)
_cod_data_source_file ja302142c_si_002_2.cif
_cod_data_source_block crystal-2
_cod_database_code 4117935

loop_
_symmetry_equiv_pos_as_xyz
'x, y, z'
'-y, x, z'
'-x, -y, z'
'y, -x, z'
'x, -y, -z'
'y, x, -z'
'-x, y, -z'
'-y, -x, -z'
'z, x, y'
'-x, z, y'
'-z, -x, y'
'x, -z, y'
'z, -x, -y'
'x, z, -y'
'-z, x, -y'
'-x, -z, -y'
'y, z, x'
'-z, -y, -x'
'-z, y, x'
'z, y, -x'
'z, -y, x'
'y, -z, -x'
'-y, -z, x'
'-y, z, -x'

loop_
_atom_site_label
_atom_site_type_symbol
_atom_site_fract_x
_atom_site_fract_y
_atom_site_fract_z
_atom_site_U_iso_or_equiv
_atom_site_adp_type
_atom_site_occupancy
_atom_site_symmetry_multiplicity
_atom_site_calc_flag
_atom_site_refinement_flags
Ni1 Ni 0.74475(9) 0.74475(9) 0.74475(9) 0.0689(10) Uani 1 3 d S
Ni2 Ni 1.0000 1.0000 0.6496(2) 0.0668(12) Uani 1 4 d S
N1 N 0.6640(8) 0.7988(7) 0.6557(8) 0.079(3) Uani 1 1 d .
N2 N 0.8197(6) 0.8354(6) 0.6960(6) 0.069(2) Uani 1 1 d .
N3 N 0.9061(6) 0.9332(7) 0.6510(5) 0.066(3) Uani 1 1 d .
C1 C 0.5815(9) 0.7778(12) 0.6395(11) 0.121(6) Uani 1 1 d .
H1A H 0.5622 0.8084 0.5927 0.181 Uiso 1 1 calc R
H1B H 0.5482 0.7907 0.6866 0.181 Uiso 1 1 calc R
H1C H 0.5777 0.7199 0.6280 0.181 Uiso 1 1 calc R
C2 C 0.6946(8) 0.8609(7) 0.6214(8) 0.074(4) Uani 1 1 d .
H9 H 0.6634 0.8926 0.5853 0.089 Uiso 1 1 calc R
C3 C 0.7784(7) 0.8820(7) 0.6388(7) 0.062(3) Uani 1 1 d .
C4 C 0.8333(8) 0.9397(7) 0.6121(7) 0.068(3) Uani 1 1 d .
H4 H 0.8217 0.9788 0.5718 0.082 Uiso 1 1 calc R
C5 C 0.8924(8) 0.8675(8) 0.7005(8) 0.073(4) Uani 1 1 d .
H5 H 0.9327 0.8467 0.7355 0.088 Uiso 1 1 calc R

loop_
_atom_site_aniso_label
_atom_site_aniso_U_11
_atom_site_aniso_U_22
_atom_site_aniso_U_33
_atom_site_aniso_U_23
_atom_site_aniso_U_13
_atom_site_aniso_U_12
Ni1 0.0689(10) 0.0689(10) 0.0689(10) -0.0038(9) -0.0038(9) -0.0038(9)
Ni2 0.0626(15) 0.0626(15) 0.075(2) 0.000 0.000 0.000
N1 0.081(8) 0.095(7) 0.062(7) -0.005(7) -0.010(5) -0.013(7)
N2 0.052(7) 0.081(7) 0.075(6) -0.004(6) 0.002(5) 0.017(5)
N3 0.046(6) 0.098(8) 0.054(5) 0.008(5) -0.008(5) -0.009(6)
C1 0.081(10) 0.171(17) 0.110(12) 0.013(12) -0.005(9) -0.031(11)
C2 0.087(9) 0.047(7) 0.088(9) 0.004(6) -0.013(7) -0.009(6)
C3 0.058(7) 0.057(7) 0.071(8) 0.000(6) -0.013(6) -0.008(6)
C4 0.087(9) 0.049(6) 0.070(8) -0.012(6) -0.011(7) -0.001(6)
C5 0.057(8) 0.078(9) 0.085(9) -0.008(7) -0.016(7) 0.013(7)

loop_
_atom_type_symbol
_atom_type_description
_atom_type_scat_dispersion_real
_atom_type_scat_dispersion_imag
_atom_type_scat_source
C C 0.0181 0.0091 'International Tables Vol C Tables 4.2.6.8 and 6.1.1.4'
H H 0.0000 0.0000 'International Tables Vol C Tables 4.2.6.8 and 6.1.1.4'
N N 0.0311 0.0180 'International Tables Vol C Tables 4.2.6.8 and 6.1.1.4'
Ni Ni -3.0029 0.5091 'International Tables Vol C Tables 4.2.6.8 and 6.1.1.4'

loop_
_geom_angle_atom_site_label_1
_geom_angle_atom_site_label_2
_geom_angle_atom_site_label_3
_geom_angle
_geom_angle_site_symmetry_1
_geom_angle_site_symmetry_3
N2 Ni1 N2 94.5(4) 9 .
N2 Ni1 N2 94.5(4) 9 17
N2 Ni1 N2 94.5(4) . 17
N2 Ni1 N1 79.1(5) 9 9
N2 Ni1 N1 172.3(5) . 9
N2 Ni1 N1 90.3(5) 17 9
N2 Ni1 N1 90.3(5) 9 .
N2 Ni1 N1 79.1(5) . .
N2 Ni1 N1 172.3(5) 17 .
N1 Ni1 N1 96.5(4) 9 .
N2 Ni1 N1 172.3(5) 9 17
N2 Ni1 N1 90.3(5) . 17
N2 Ni1 N1 79.1(5) 17 17
N1 Ni1 N1 96.5(4) 9 17
N1 Ni1 N1 96.5(4) . 17
N3 Ni2 N3 178.6(6) . 3_775
N3 Ni2 N3 89.991(10) . 4_575
N3 Ni2 N3 89.991(9) 3_775 4_575
N3 Ni2 N3 89.991(8) . 2_755
N3 Ni2 N3 89.991(10) 3_775 2_755
N3 Ni2 N3 178.6(6) 4_575 2_755
C2 N1 C1 119.2(13) . .
C2 N1 Ni1 112.8(9) . .
C1 N1 Ni1 127.6(11) . .
C5 N2 C3 105.2(10) . .
C5 N2 Ni1 143.5(9) . .
C3 N2 Ni1 111.3(7) . .
C4 N3 C5 101.2(10) . .
C4 N3 Ni2 131.7(9) . .
C5 N3 Ni2 126.8(8) . .
N1 C1 H1A 109.5 . .
N1 C1 H1B 109.5 . .
H1A C1 H1B 109.5 . .
N1 C1 H1C 109.5 . .
H1A C1 H1C 109.5 . .
H1B C1 H1C 109.5 . .
N1 C2 C3 118.7(12) . .
N1 C2 H9 120.6 . .
C3 C2 H9 120.6 . .
C4 C3 N2 106.0(10) . .
C4 C3 C2 136.2(12) . .
N2 C3 C2 117.8(10) . .
N3 C4 C3 111.8(11) . .
N3 C4 H4 124.1 . .
C3 C4 H4 124.1 . .
N2 C5 N3 115.8(11) . .
N2 C5 H5 122.1 . .
N3 C5 H5 122.1 . .

loop_
_geom_bond_atom_site_label_1
_geom_bond_atom_site_label_2
_geom_bond_distance
_geom_bond_site_symmetry_2
Ni1 N2 2.067(10) 9
Ni1 N2 2.067(10) .
Ni1 N2 2.067(10) 17
Ni1 N1 2.139(10) 9
Ni1 N1 2.139(10) .
Ni1 N1 2.139(10) 17
Ni2 N3 1.870(9) .
Ni2 N3 1.870(9) 3_775
Ni2 N3 1.870(9) 4_575
Ni2 N3 1.870(9) 2_755
N1 C2 1.255(16) .
N1 C1 1.408(17) .
N2 C5 1.291(14) .
N2 C3 1.372(15) .
N3 C4 1.345(14) .
N3 C5 1.354(14) .
C1 H1A 0.9600 .
C1 H1B 0.9600 .
C1 H1C 0.9600 .
C2 C3 1.431(17) .
C2 H9 0.9300 .
C3 C4 1.363(16) .
C4 H4 0.9300 .
C5 H5 0.9300 .

loop_
_platon_squeeze_void_nr
_platon_squeeze_void_average_x
_platon_squeeze_void_average_y
_platon_squeeze_void_average_z
_platon_squeeze_void_volume
_platon_squeeze_void_count_electrons
_platon_squeeze_void_content
1 0.000 0.000 0.000 296 42 ' '
2 0.000 0.500 0.500 128 32 ' '
3 0.500 0.000 0.500 128 32 ' '
4 0.500 0.500 1.000 128 32 ' '
5 0.500 0.500 0.500 172 39 ' '
